data_7046135
loop_
_publ_author_name
'Sun, Ai-Huan'
'Wei, Qi'
'Fu, Ai-Ping'
'Han, Song-De'
'Li, Jin-Hua'
'Wang, Guo-Ming'

_publ_section_title
;
 Syntheses, structures and efficient visible light-driven photocatalytic
 properties of layered cuprous halides based on two types of building
 units.
;
_journal_issue 20
_journal_name_full 'Dalton transactions (Cambridge, England : 2003)'
_journal_page_first 6965
_journal_page_last 6972
_journal_paper_doi 10.1039/c7dt04733a
_journal_volume 47
_journal_year 2018
_chemical_formula_moiety 'C9 H5 F1.56 O2'
_chemical_formula_sum 'C9 H5 F1.56 O2'
_chemical_formula_weight 174.69
_space_group_crystal_system monoclinic
_space_group_IT_number 14
_space_group_name_Hall '-P 2yn'
_space_group_name_H-M_alt 'P 1 21/n 1'
_symmetry_space_group_name_Hall '-P 2yn'
_symmetry_space_group_name_H-M 'P 1 21/n 1'
_atom_sites_solution_hydrogens mixed
_audit_creation_method SHELXL-2014
_audit_update_record
;
2018-03-01 deposited with the CCDC.
2018-04-09 downloaded from the CCDC.
;
_cell_angle_alpha 90
_cell_angle_beta 91.38(3)
_cell_angle_gamma 90
_cell_formula_units_Z 4
_cell_length_a 3.733(2)
_cell_length_b 6.528(4)
_cell_length_c 31.77(2)
_cell_measurement_reflns_used 1486
_cell_measurement_temperature 100(2)
_cell_measurement_theta_max 27.5
_cell_measurement_theta_min 2.6
_cell_volume 774.0(8)
_computing_structure_refinement 'SHELXL-2014 (Sheldrick, 2014)'
_diffrn_ambient_temperature 100(2)
_diffrn_measured_fraction_theta_full 0.975
_diffrn_measured_fraction_theta_max 0.978
_diffrn_measurement_device_type 'Rigaku Mercury 375R/M CCD diffractometer (XtaLABmini)'
_diffrn_radiation_type MoK\a
_diffrn_radiation_wavelength 0.71073
_diffrn_reflns_av_R_equivalents 0.1215
_diffrn_reflns_av_unetI/netI 0.1097
_diffrn_reflns_Laue_measured_fraction_full 0.975
_diffrn_reflns_Laue_measured_fraction_max 0.978
_diffrn_reflns_limit_h_max 4
_diffrn_reflns_limit_h_min -4
_diffrn_reflns_limit_k_max 8
_diffrn_reflns_limit_k_min -8
_diffrn_reflns_limit_l_max 40
_diffrn_reflns_limit_l_min -40
_diffrn_reflns_number 4928
_diffrn_reflns_point_group_measured_fraction_full 0.975
_diffrn_reflns_point_group_measured_fraction_max 0.978
_diffrn_reflns_theta_full 25.242
_diffrn_reflns_theta_max 26.994
_diffrn_reflns_theta_min 1.282
_exptl_absorpt_coefficient_mu 0.130
_exptl_crystal_colour colourless
_exptl_crystal_density_diffrn 1.499
_exptl_crystal_description needle
_exptl_crystal_F_000 356.0
_exptl_crystal_size_max 0.9
_exptl_crystal_size_mid 0.5
_exptl_crystal_size_min 0.3
_refine_diff_density_max 0.358
_refine_diff_density_min -0.424
_refine_diff_density_rms 0.102
_refine_ls_extinction_method none
_refine_ls_goodness_of_fit_ref 1.067
_refine_ls_hydrogen_treatment mixed
_refine_ls_matrix_type full
_refine_ls_number_parameters 142
_refine_ls_number_reflns 1665
_refine_ls_number_restraints 0
_refine_ls_restrained_S_all 1.067
_refine_ls_R_factor_all 0.1287
_refine_ls_R_factor_gt 0.0965
_refine_ls_shift/su_max 0.000
_refine_ls_shift/su_mean 0.000
_refine_ls_structure_factor_coef Fsqd
_refine_ls_weighting_details 'w=1/[\s^2^(Fo^2^)+(0.2000P)^2^] where P=(Fo^2^+2Fc^2^)/3'
_refine_ls_weighting_scheme calc
_refine_ls_wR_factor_gt 0.2772
_refine_ls_wR_factor_ref 0.3280
_reflns_Friedel_coverage 0.000
_reflns_number_gt 1101
_reflns_number_total 1665
_reflns_threshold_expression 'I > 2\s(I)'
_cod_data_source_file c7dt04733a2.cif
_cod_data_source_block 21
_cod_depositor_comments 'Adding full bibliography for 7046123--7046152.cif.'
_cod_database_code 7046135
_shelx_space_group_comment
;
The symmetry employed for this shelxl refinement is uniquely defined
by the following loop, which should always be used as a source of
symmetry information in preference to the above space-group names.
They are only intended as comments.
;
_shelxl_version_number 2014-3

loop_
_space_group_symop_operation_xyz
'x, y, z'
'-x+1/2, y+1/2, -z+1/2'
'-x, -y, -z'
'x-1/2, -y-1/2, z-1/2'

loop_
_atom_site_label
_atom_site_type_symbol
_atom_site_fract_x
_atom_site_fract_y
_atom_site_fract_z
_atom_site_U_iso_or_equiv
_atom_site_adp_type
_atom_site_occupancy
_atom_site_site_symmetry_order
_atom_site_calc_flag
_atom_site_refinement_flags_posn
_atom_site_refinement_flags_adp
_atom_site_refinement_flags_occupancy
F1B F 1.195(2) -0.0634(10) 0.1457(2) 0.0619(18) Uani 0.3552 1 d . . P
F1A F 0.853(4) 0.288(3) 0.2368(4) 0.086(5) Uani 0.2008 1 d . . P
C6A C 0.874(2) 0.3409(12) 0.2039(4) 0.0451(17) Uani 0.5382 1 d . . P
C7A C 1.020(2) 0.1523(15) 0.1926(3) 0.0451(17) Uani 0.5382 1 d . . P
C8A C 1.064(3) 0.1035(19) 0.1508(2) 0.0451(17) Uani 0.5382 1 d . . P
C6B C 0.905(3) 0.2763(15) 0.2003(5) 0.0451(17) Uani 0.4618 1 d . . P
C7B C 1.038(3) 0.1092(17) 0.1796(3) 0.0451(17) Uani 0.4618 1 d . . P
C8B C 1.074(3) 0.090(2) 0.1375(3) 0.0451(17) Uani 0.4618 1 d . . P
F2A F 1.1320(17) -0.0365(9) 0.20958(17) 0.0625(14) Uani 0.6408 1 d . . P
F2B F 1.111(3) 0.0310(17) 0.2259(3) 0.066(3) Uani 0.3592 1 d . . P
H9 H 0.995(12) 0.226(7) 0.0841(14) 0.054(11) Uiso 1 1 d . . .
H5 H 0.678(10) 0.602(7) 0.1843(11) 0.044(10) Uiso 1 1 d . . .
C1 C 0.6536(8) 0.7755(5) 0.03441(10) 0.0371(8) Uani 1 1 d . . .
C2 C 0.7719(9) 0.6004(5) 0.05994(10) 0.0377(8) Uani 1 1 d . . .
H2 H 0.8865 0.4883 0.0468 0.045 Uiso 1 1 calc R U .
C3 C 0.7221(8) 0.5951(5) 0.10120(10) 0.0351(8) Uani 1 1 d . . .
H3 H 0.6030 0.7095 0.1129 0.042 Uiso 1 1 calc R U .
C4 C 0.8304(8) 0.4324(5) 0.13066(10) 0.0360(8) Uani 1 1 d . . .
C5 C 0.7855(10) 0.4625(7) 0.17350(11) 0.0477(10) Uani 1 1 d . . .
C9 C 0.9692(9) 0.2466(6) 0.11699(12) 0.0445(9) Uani 1 1 d . . .
O1 O 0.4909(7) 0.9234(4) 0.04991(7) 0.0434(8) Uani 1 1 d . . .
O2 O 0.7301(7) 0.7656(4) -0.00497(7) 0.0463(8) Uani 1 1 d . . .
H2A H 0.6431 0.8676 -0.0177 0.069 Uiso 1 1 calc R U .

loop_
_atom_site_aniso_label
_atom_site_aniso_U_11
_atom_site_aniso_U_22
_atom_site_aniso_U_33
_atom_site_aniso_U_23
_atom_site_aniso_U_13
_atom_site_aniso_U_12
F1B 0.064(4) 0.035(4) 0.087(5) -0.005(3) 0.014(3) 0.006(3)
F1A 0.117(12) 0.102(12) 0.041(6) -0.015(7) 0.005(7) -0.007(10)
C6A 0.0422(16) 0.041(3) 0.052(3) 0.012(3) 0.0009(19) 0.0037(16)
C7A 0.0422(16) 0.041(3) 0.052(3) 0.012(3) 0.0009(19) 0.0037(16)
C8A 0.0422(16) 0.041(3) 0.052(3) 0.012(3) 0.0009(19) 0.0037(16)
C6B 0.0422(16) 0.041(3) 0.052(3) 0.012(3) 0.0009(19) 0.0037(16)
C7B 0.0422(16) 0.041(3) 0.052(3) 0.012(3) 0.0009(19) 0.0037(16)
C8B 0.0422(16) 0.041(3) 0.052(3) 0.012(3) 0.0009(19) 0.0037(16)
F2A 0.070(3) 0.055(4) 0.062(4) 0.025(2) 0.006(3) 0.009(2)
F2B 0.083(6) 0.065(7) 0.051(6) 0.023(4) 0.008(5) 0.012(5)
C1 0.0342(17) 0.0387(18) 0.0381(16) -0.0075(12) -0.0055(11) 0.0049(13)
C2 0.0381(18) 0.0308(18) 0.0442(18) -0.0061(12) -0.0015(13) 0.0033(13)
C3 0.0330(17) 0.0314(17) 0.0410(17) -0.0095(12) -0.0002(12) 0.0016(13)
C4 0.0271(16) 0.0339(18) 0.0470(19) -0.0002(13) 0.0022(12) 0.0009(12)
C5 0.042(2) 0.057(2) 0.044(2) 0.0035(15) -0.0005(14) -0.0028(17)
C9 0.0358(18) 0.034(2) 0.064(2) 0.0020(14) 0.0019(14) 0.0002(14)
O1 0.0503(16) 0.0401(14) 0.0399(14) -0.0049(9) 0.0022(10) 0.0134(11)
O2 0.0582(17) 0.0463(16) 0.0344(13) -0.0044(9) 0.0000(10) 0.0148(12)

loop_
_atom_type_symbol
_atom_type_description
_atom_type_scat_dispersion_real
_atom_type_scat_dispersion_imag
_atom_type_scat_source
C C 0.0033 0.0016 'International Tables Vol C Tables 4.2.6.8 and 6.1.1.4'
H H 0.0000 0.0000 'International Tables Vol C Tables 4.2.6.8 and 6.1.1.4'
O O 0.0106 0.0060 'International Tables Vol C Tables 4.2.6.8 and 6.1.1.4'
F F 0.0171 0.0103 'International Tables Vol C Tables 4.2.6.8 and 6.1.1.4'

loop_
_geom_angle_atom_site_label_1
_geom_angle_atom_site_label_2
_geom_angle_atom_site_label_3
_geom_angle
C8B F1B C8A 21.1(7)
C8B F1B C7B 53.6(7)
C8A F1B C7B 32.5(5)
C6A F1A C6B 22.4(7)
C6A F1A C7A 51.4(7)
C6B F1A C7A 29.3(7)
F1A C6A C5 151.6(13)
F1A C6A C7A 90.3(11)
C5 C6A C7A 116.4(10)
F1A C6A C7B 100.0(11)
C5 C6A C7B 106.2(9)
C7A C6A C7B 10.4(6)
C7B C7A C6B 139(3)
C7B C7A F2B 106(2)
C6B C7A F2B 113.6(13)
C7B C7A C8A 20.6(19)
C6B C7A C8A 120.6(13)
F2B C7A C8A 125.6(9)
C7B C7A C6A 140(3)
C6B C7A C6A 4.0(10)
F2B C7A C6A 113.9(8)
C8A C7A C6A 120.5(8)
C7B C7A F2A 77(2)
C6B C7A F2A 141.2(12)
F2B C7A F2A 28.7(4)
C8A C7A F2A 97.3(7)
C6A C7A F2A 142.0(8)
C7B C7A F1A 167(2)
C6B C7A F1A 37.6(11)
F2B C7A F1A 76.1(8)
C8A C7A F1A 157.5(9)
C6A C7A F1A 38.3(7)
F2A C7A F1A 103.7(8)
C7B C7A C8B 21.0(18)
C6B C7A C8B 120.2(10)
F2B C7A C8B 126.1(10)
C8A C7A C8B 0.5(8)
C6A C7A C8B 120.1(11)
F2A C7A C8B 97.7(8)
F1A C7A C8B 157.0(11)
C7B C8A F1B 102.8(13)
C7B C8A C7A 11.1(11)
F1B C8A C7A 113.3(8)
C7B C8A C9 132.4(16)
F1B C8A C9 124.8(8)
C7A C8A C9 121.9(9)
C7B C8A C6B 34.2(11)
F1B C8A C6B 136.9(7)
C7A C8A C6B 23.7(5)
C9 C8A C6B 98.3(6)
C7A C6B F1A 113.1(14)
C7A C6B C7B 14.0(9)
F1A C6B C7B 126.1(13)
C7A C6B C5 130.9(14)
F1A C6B C5 116.0(13)
C7B C6B C5 117.7(11)
C7A C6B C8A 35.6(9)
F1A C6B C8A 148.2(11)
C7B C6B C8A 22.2(7)
C5 C6B C8A 95.5(6)
C7A C7B C8A 148(3)
C7A C7B C8B 151(2)
C8A C7B C8B 3.1(14)
C7A C7B C6B 27.1(18)
C8A C7B C6B 123.6(17)
C8B C7B C6B 126.4(9)
C7A C7B F2A 82(2)
C8A C7B F2A 128.6(15)
C8B C7B F2A 125.8(8)
C6B C7B F2A 107.8(8)
C7A C7B F2B 56(2)
C8A C7B F2B 153.3(16)
C8B C7B F2B 150.9(9)
C6B C7B F2B 82.4(8)
F2A C7B F2B 25.8(4)
C7A C7B F1B 163(3)
C8A C7B F1B 44.7(11)
C8B C7B F1B 41.9(6)
C6B C7B F1B 168.2(10)
F2A C7B F1B 83.9(7)
F2B C7B F1B 109.1(8)
C7A C7B C6A 30(2)
C8A C7B C6A 120.0(12)
C8B C7B C6A 122.9(10)
C6B C7B C6A 4.1(8)
F2A C7B C6A 111.3(8)
F2B C7B C6A 85.7(8)
F1B C7B C6A 164.4(8)
F1B C8B C9 162.2(11)
F1B C8B C7B 84.5(8)
C9 C8B C7B 113.2(10)
F1B C8B C7A 91.7(8)
C9 C8B C7A 105.8(11)
C7B C8B C7A 7.7(7)
F2B F2A C7B 92.6(14)
F2B F2A C7A 71.8(14)
C7B F2A C7A 20.8(6)
F2A F2B C7A 79.5(14)
F2A F2B C7B 61.6(12)
C7A F2B C7B 18.0(6)
O1 C1 O2 122.8(3)
O1 C1 C2 121.9(3)
O2 C1 C2 115.3(3)
C3 C2 C1 121.3(3)
C3 C2 H2 119.3
C1 C2 H2 119.3
C2 C3 C4 127.3(3)
C2 C3 H3 116.4
C4 C3 H3 116.4
C5 C4 C9 118.9(3)
C5 C4 C3 119.0(3)
C9 C4 C3 122.1(3)
C6A C5 C4 127.8(6)
C6A C5 C6B 15.2(9)
C4 C5 C6B 112.9(6)
C6A C5 H5 112(2)
C4 C5 H5 120(2)
C6B C5 H5 127(2)
C8B C9 C4 130.9(7)
C8B C9 C8A 16.5(9)
C4 C9 C8A 114.4(5)
C8B C9 H9 112(2)
C4 C9 H9 117(2)
C8A C9 H9 128(2)
C1 O2 H2A 109.5

loop_
_geom_bond_atom_site_label_1
_geom_bond_atom_site_label_2
_geom_bond_distance
F1B C8B 1.124(16)
F1B C8A 1.207(14)
F1B C7B 1.674(12)
F1A C6A 1.107(18)
F1A C6B 1.184(19)
F1A C7A 1.786(15)
C6A C5 1.287(10)
C6A C7A 1.397(11)
C6A C7B 1.811(17)
C7A C7B 0.505(14)
C7A C6B 0.952(17)
C7A F2B 1.358(14)
C7A C8A 1.378(11)
C7A F2A 1.405(12)
C7A C8B 1.813(14)
C8A C7B 0.923(13)
C8A C9 1.460(9)
C8A C6B 2.04(2)
C6B C7B 1.373(13)
C6B C5 1.543(10)
C7B C8B 1.354(12)
C7B F2A 1.385(12)
C7B F2B 1.573(14)
C8B C9 1.271(13)
F2A F2B 0.685(9)
C1 O1 1.248(4)
C1 O2 1.291(4)
C1 C2 1.464(5)
C2 C3 1.329(5)
C2 H2 0.9500
C3 C4 1.466(5)
C3 H3 0.9500
C4 C5 1.389(5)
C4 C9 1.393(5)
C5 H5 1.06(4)
C9 H9 1.06(4)
O2 H2A 0.8400

loop_
_geom_torsion_atom_site_label_1
_geom_torsion_atom_site_label_2
_geom_torsion_atom_site_label_3
_geom_torsion_atom_site_label_4
_geom_torsion
C6B F1A C6A C5 153(4)
C7A F1A C6A C5 161(3)
C6B F1A C6A C7A -8(2)
C6B F1A C6A C7B -4(2)
C7A F1A C6A C7B 3.7(6)
F1A C6A C7A C7B 160(3)
C5 C6A C7A C7B -10(3)
F1A C6A C7A C6B 77(18)
C5 C6A C7A C6B -93(18)
C7B C6A C7A C6B -82(18)
F1A C6A C7A F2B -10.5(13)
C5 C6A C7A F2B 179.6(9)
C7B C6A C7A F2B -170(4)
F1A C6A C7A C8A 169.9(11)
C5 C6A C7A C8A 0.0(12)
C7B C6A C7A C8A 10(3)
F1A C6A C7A F2A -3.3(16)
C5 C6A C7A F2A -173.2(10)
C7B C6A C7A F2A -163(4)
C5 C6A C7A F1A -169.9(14)
C7B C6A C7A F1A -160(3)
F1A C6A C7A C8B 169.6(12)
C5 C6A C7A C8B -0.3(11)
C7B C6A C7A C8B 10(3)
C6A F1A C7A C7B -89(11)
C6B F1A C7A C7B -83(11)
C6A F1A C7A C6B -6.3(17)
C6A F1A C7A F2B 170.1(12)
C6B F1A C7A F2B 176.4(18)
C6A F1A C7A C8A -23(3)
C6B F1A C7A C8A -17(3)
C6B F1A C7A C6A 6.3(17)
C6A F1A C7A F2A 177.9(10)
C6B F1A C7A F2A -175.8(17)
C6A F1A C7A C8B -24(3)
C6B F1A C7A C8B -17(2)
C8B F1B C8A C7B 175(3)
C8B F1B C8A C7A 179(3)
C7B F1B C8A C7A 3.8(10)
C8B F1B C8A C9 -3.2(19)
C7B F1B C8A C9 -178.4(19)
C8B F1B C8A C6B 177(3)
C7B F1B C8A C6B 1.4(8)
C6B C7A C8A C7B -156(6)
F2B C7A C8A C7B 20(5)
C6A C7A C8A C7B -161(6)
F2A C7A C8A C7B 15(5)
F1A C7A C8A C7B -144(6)
C8B C7A C8A C7B -135(87)
C7B C7A C8A F1B -20(5)
C6B C7A C8A F1B -175.9(14)
F2B C7A C8A F1B -0.1(14)
C6A C7A C8A F1B 179.5(8)
F2A C7A C8A F1B -4.8(9)
F1A C7A C8A F1B -164(2)
C8B C7A C8A F1B -155(87)
C7B C7A C8A C9 162(6)
C6B C7A C8A C9 6.2(15)
F2B C7A C8A C9 -178.0(10)
C6A C7A C8A C9 1.6(12)
F2A C7A C8A C9 177.4(8)
F1A C7A C8A C9 18(3)
C8B C7A C8A C9 27(86)
C7B C7A C8A C6B 156(6)
F2B C7A C8A C6B 175.9(19)
C6A C7A C8A C6B -4.6(12)
F2A C7A C8A C6B 171.2(16)
F1A C7A C8A C6B 12.0(18)
C8B C7A C8A C6B 21(86)
C7B C7A C6B F1A 160(3)
F2B C7A C6B F1A -3.8(19)
C8A C7A C6B F1A 172.5(11)
C6A C7A C6B F1A -98(18)
F2A C7A C6B F1A 7(3)
C8B C7A C6B F1A 172.3(11)
F2B C7A C6B C7B -164(4)
C8A C7A C6B C7B 12(3)
C6A C7A C6B C7B 102(18)
F2A C7A C6B C7B -153(5)
F1A C7A C6B C7B -160(3)
C8B C7A C6B C7B 12(3)
C7B C7A C6B C5 -21(5)
F2B C7A C6B C5 174.7(10)
C8A C7A C6B C5 -9(2)
C6A C7A C6B C5 81(18)
F2A C7A C6B C5 -175.0(9)
F1A C7A C6B C5 178(2)
C8B C7A C6B C5 -9(2)
C7B C7A C6B C8A -12(3)
F2B C7A C6B C8A -176.3(17)
C6A C7A C6B C8A 90(18)
F2A C7A C6B C8A -166(2)
F1A C7A C6B C8A -172.5(11)
C8B C7A C6B C8A -0.2(8)
C6A F1A C6B C7A 167(3)
C6A F1A C6B C7B 173(3)
C7A F1A C6B C7B 5.8(10)
C6A F1A C6B C5 -11.8(19)
C7A F1A C6B C5 -179(2)
C6A F1A C6B C8A 175(4)
C7A F1A C6B C8A 8.3(12)
C6B C7A C7B C8A 32(8)
F2B C7A C7B C8A -164(4)
C6A C7A C7B C8A 26(7)
F2A C7A C7B C8A -165(5)
F1A C7A C7B C8A 99(11)
C8B C7A C7B C8A 1.0(19)
C6B C7A C7B C8B 31(7)
F2B C7A C7B C8B -165(4)
C8A C7A C7B C8B -1.0(19)
C6A C7A C7B C8B 25(7)
F2A C7A C7B C8B -166(4)
F1A C7A C7B C8B 98(11)
F2B C7A C7B C6B 165(4)
C8A C7A C7B C6B -32(8)
C6A C7A C7B C6B -6.0(15)
F2A C7A C7B C6B 163(3)
F1A C7A C7B C6B 67(11)
C8B C7A C7B C6B -31(7)
C6B C7A C7B F2A -163(3)
F2B C7A C7B F2A 1.3(13)
C8A C7A C7B F2A 165(5)
C6A C7A C7B F2A -169(3)
F1A C7A C7B F2A -96(11)
C8B C7A C7B F2A 166(4)
C6B C7A C7B F2B -165(4)
C8A C7A C7B F2B 164(4)
C6A C7A C7B F2B -171(4)
F2A C7A C7B F2B -1.3(13)
F1A C7A C7B F2B -97(11)
C8B C7A C7B F2B 165(4)
C6B C7A C7B F1B 163(5)
F2B C7A C7B F1B -33(8)
C8A C7A C7B F1B 131(11)
C6A C7A C7B F1B 157(5)
F2A C7A C7B F1B -34(7)
F1A C7A C7B F1B -130(9)
C8B C7A C7B F1B 132(11)
C6B C7A C7B C6A 6.0(15)
F2B C7A C7B C6A 171(4)
C8A C7A C7B C6A -26(7)
F2A C7A C7B C6A 169(3)
F1A C7A C7B C6A 73(11)
C8B C7A C7B C6A -25(7)
F1B C8A C7B C7A 162(5)
C9 C8A C7B C7A -20(6)
C6B C8A C7B C7A -17(4)
F1B C8A C7B C8B -27(20)
C7A C8A C7B C8B 171(17)
C9 C8A C7B C8B 151(21)
C6B C8A C7B C8B 154(20)
F1B C8A C7B C6B 178.3(10)
C7A C8A C7B C6B 17(4)
C9 C8A C7B C6B -4(2)
F1B C8A C7B F2A 0.9(19)
C7A C8A C7B F2A -161(6)
C9 C8A C7B F2A 179.0(7)
C6B C8A C7B F2A -177(2)
F1B C8A C7B F2B 13(3)
C7A C8A C7B F2B -148(8)
C9 C8A C7B F2B -169(2)
C6B C8A C7B F2B -165(4)
C7A C8A C7B F1B -162(5)
C9 C8A C7B F1B 178(2)
C6B C8A C7B F1B -178.3(10)
F1B C8A C7B C6A 176.1(8)
C7A C8A C7B C6A 15(4)
C9 C8A C7B C6A -6(2)
C6B C8A C7B C6A -2.2(8)
F1A C6B C7B C7A -23(4)
C5 C6B C7B C7A 162(4)
C8A C6B C7B C7A 161(5)
C7A C6B C7B C8A -161(5)
F1A C6B C7B C8A 176.6(18)
C5 C6B C7B C8A 1.2(17)
C7A C6B C7B C8B -162(4)
F1A C6B C7B C8B 174.9(13)
C5 C6B C7B C8B -0.4(14)
C8A C6B C7B C8B -1.7(13)
C7A C6B C7B F2A 17(3)
F1A C6B C7B F2A -5.5(16)
C5 C6B C7B F2A 179.1(8)
C8A C6B C7B F2A 178(2)
C7A C6B C7B F2B 13(4)
F1A C6B C7B F2B -10.0(15)
C5 C6B C7B F2B 174.6(9)
C8A C6B C7B F2B 173.4(18)
C7A C6B C7B F1B -155(7)
F1A C6B C7B F1B -177(4)
C5 C6B C7B F1B 7(5)
C8A C6B C7B F1B 6(3)
C7A C6B C7B C6A -133(12)
F1A C6B C7B C6A -156(11)
C5 C6B C7B C6A 29(10)
C8A C6B C7B C6A 28(11)
C8B F1B C7B C7A -148(8)
C8A F1B C7B C7A -146(8)
C8B F1B C7B C8A -2.1(15)
C8A F1B C7B C8B 2.1(15)
C8B F1B C7B C6B -9(4)
C8A F1B C7B C6B -7(4)
C8B F1B C7B F2A 178.5(9)
C8A F1B C7B F2A -179.3(15)
C8B F1B C7B F2B -176.0(10)
C8A F1B C7B F2B -173.8(16)
C8B F1B C7B C6A -15(3)
C8A F1B C7B C6A -13(3)
F1A C6A C7B C7A -21(4)
C5 C6A C7B C7A 170(3)
F1A C6A C7B C8A 174.6(15)
C5 C6A C7B C8A 5.8(18)
C7A C6A C7B C8A -165(4)
F1A C6A C7B C8B 173.1(11)
C5 C6A C7B C8B 4.3(12)
C7A C6A C7B C8B -166(4)
F1A C6A C7B C6B 21(10)
C5 C6A C7B C6B -148(11)
C7A C6A C7B C6B 42(11)
F1A C6A C7B F2A -9.4(14)
C5 C6A C7B F2A -178.2(6)
C7A C6A C7B F2A 11(3)
F1A C6A C7B F2B -12.9(12)
C5 C6A C7B F2B 178.2(7)
C7A C6A C7B F2B 8(3)
F1A C6A C7B F1B -175(3)
C5 C6A C7B F1B 16(4)
C7A C6A C7B F1B -154(6)
C8A F1B C8B C9 170(6)
C7B F1B C8B C9 173(4)
C8A F1B C8B C7B -3(2)
C8A F1B C8B C7A -1(2)
C7B F1B C8B C7A 2.5(6)
C7A C7B C8B F1B 161(5)
C8A C7B C8B F1B 151(21)
C6B C7B C8B F1B 177.7(11)
F2A C7B C8B F1B -1.8(11)
F2B C7B C8B F1B 8(2)
C6A C7B C8B F1B 175.3(11)
C7A C7B C8B C9 -17(5)
C8A C7B C8B C9 -27(20)
C6B C7B C8B C9 -0.1(14)
F2A C7B C8B C9 -179.6(9)
F2B C7B C8B C9 -170.0(17)
F1B C7B C8B C9 -177.8(13)
C6A C7B C8B C9 -2.5(12)
C8A C7B C8B C7A -10(19)
C6B C7B C8B C7A 17(4)
F2A C7B C8B C7A -163(5)
F2B C7B C8B C7A -153(6)
F1B C7B C8B C7A -161(5)
C6A C7B C8B C7A 14(4)
C7B C7A C8B F1B -19(5)
C6B C7A C8B F1B -176.2(12)
F2B C7A C8B F1B -0.6(14)
C8A C7A C8B F1B 25(86)
C6A C7A C8B F1B 179.3(8)
F2A C7A C8B F1B -5.1(9)
F1A C7A C8B F1B -164(2)
C7B C7A C8B C9 164(5)
C6B C7A C8B C9 6.7(17)
F2B C7A C8B C9 -177.7(9)
C8A C7A C8B C9 -152(87)
C6A C7A C8B C9 2.1(12)
F2A C7A C8B C9 177.7(7)
F1A C7A C8B C9 19(3)
C6B C7A C8B C7B -157(6)
F2B C7A C8B C7B 18(4)
C8A C7A C8B C7B 44(86)
C6A C7A C8B C7B -162(5)
F2A C7A C8B C7B 14(4)
F1A C7A C8B C7B -145(6)
C7A C7B F2A F2B -3(2)
C8A C7B F2A F2B 167(2)
C8B C7B F2A F2B 169.2(16)
C6B C7B F2A F2B -10.4(17)
F1B C7B F2A F2B 168.0(16)
C6A C7B F2A F2B -8.2(17)
C8A C7B F2A C7A 170(3)
C8B C7B F2A C7A 172(3)
C6B C7B F2A C7A -7.9(16)
F2B C7B F2A C7A 3(2)
F1B C7B F2A C7A 170(2)
C6A C7B F2A C7A -5.7(14)
C7B C7A F2A F2B 177(3)
C6B C7A F2A F2B -20(2)
C8A C7A F2A F2B 172.0(16)
C6A C7A F2A F2B -14(2)
F1A C7A F2A F2B -16.0(17)
C8B C7A F2A F2B 172.3(16)
C6B C7A F2A C7B 163(4)
F2B C7A F2A C7B -177(3)
C8A C7A F2A C7B -5.3(18)
C6A C7A F2A C7B 169(3)
F1A C7A F2A C7B 167(2)
C8B C7A F2A C7B -5.1(16)
C7B F2A F2B C7A 0.9(9)
C7A F2A F2B C7B -0.9(9)
C7B C7A F2B F2A -3(3)
C6B C7A F2B F2A 166.4(17)
C8A C7A F2B F2A -9.7(19)
C6A C7A F2B F2A 170.7(14)
F1A C7A F2B F2A 164.0(16)
C8B C7A F2B F2A -9(2)
C6B C7A F2B C7B 169(3)
C8A C7A F2B C7B -7.1(18)
C6A C7A F2B C7B 173(3)
F2A C7A F2B C7B 3(3)
F1A C7A F2B C7B 167(2)
C8B C7A F2B C7B -6.8(16)
C7A C7B F2B F2A 177(3)
C8A C7B F2B F2A -22(4)
C8B C7B F2B F2A -18(3)
C6B C7B F2B F2A 170.0(17)
F1B C7B F2B F2A -12.7(17)
C6A C7B F2B F2A 172.3(16)
C8A C7B F2B C7A 161(5)
C8B C7B F2B C7A 165(4)
C6B C7B F2B C7A -7(2)
F2A C7B F2B C7A -177(3)
F1B C7B F2B C7A 170(3)
C6A C7B F2B C7A -4.7(18)
O1 C1 C2 C3 -2.5(5)
O2 C1 C2 C3 177.4(3)
C1 C2 C3 C4 -179.0(3)
C2 C3 C4 C5 174.0(3)
C2 C3 C4 C9 -7.6(5)
F1A C6A C5 C4 -161(2)
C7A C6A C5 C4 -2.8(11)
C7B C6A C5 C4 -4.7(10)
F1A C6A C5 C6B -149(5)
C7A C6A C5 C6B 9(2)
C7B C6A C5 C6B 7(2)
C9 C4 C5 C6A 3.8(8)
C3 C4 C5 C6A -177.7(6)
C9 C4 C5 C6B 0.4(6)
C3 C4 C5 C6B 178.9(5)
C7A C6B C5 C6A -164(4)
F1A C6B C5 C6A 15(2)
C7B C6B C5 C6A -169(3)
C8A C6B C5 C6A -169(3)
C7A C6B C5 C4 6.0(17)
F1A C6B C5 C4 -175.6(11)
C7B C6B C5 C4 0.3(10)
C8A C6B C5 C4 0.7(7)
F1B C8B C9 C4 -172(3)
C7B C8B C9 C4 1.0(12)
C7A C8B C9 C4 -1.4(11)
F1B C8B C9 C8A -170(6)
C7B C8B C9 C8A 3(2)
C7A C8B C9 C8A 1(2)
C5 C4 C9 C8B -1.1(9)
C3 C4 C9 C8B -179.6(7)
C5 C4 C9 C8A -1.8(6)
C3 C4 C9 C8A 179.8(4)
C7B C8A C9 C8B -174(4)
F1B C8A C9 C8B 4(2)
C7A C8A C9 C8B -179(3)
C6B C8A C9 C8B -176(3)
C7B C8A C9 C4 3.9(18)
F1B C8A C9 C4 -178.2(8)
C7A C8A C9 C4 -0.6(9)
C6B C8A C9 C4 1.9(7)
